data_9007779
loop_
_publ_author_name
'Averbuch-Pouchot M T'
'Durif, A.'

_publ_section_title
;
 Crystal chemistry of cyclo-hexaphosphates. X. structure of dicalcium
 dilithium cyclo-hexaphosphate octahydrate
;
_journal_name_full 'Acta Crystallographica, Section C'
_journal_page_first 968
_journal_page_last 970
_journal_paper_doi 10.1107/S0108270189010383
_journal_volume 46
_journal_year 1990
_chemical_formula_structural Ca2Li2P6O18.8H2O
_chemical_formula_sum 'Ca H16 Li O13 P3'
_space_group_IT_number 2
_symmetry_space_group_name_Hall '-P 1'
_symmetry_space_group_name_H-M 'P -1'
_cell_angle_alpha 105.17
_cell_angle_beta 102.76
_cell_angle_gamma 84.95
_cell_formula_units_Z 2
_cell_length_a 7.767
_cell_length_b 10.144
_cell_length_c 7.225
_cell_volume 535.566
_database_code_amcsd 0010140
_exptl_crystal_density_diffrn 2.258
_cod_original_formula_sum 'Ca Li P3 O13 H16'
_cod_database_code 9007779
_amcsd_formula_title Ca2Li2P6O18.8H2O

loop_
_space_group_symop_operation_xyz
x,y,z
-x,-y,-z

loop_
_atom_site_label
_atom_site_fract_x
_atom_site_fract_y
_atom_site_fract_z
_atom_site_U_iso_or_equiv
_atom_site_type_symbol
_atom_site_attached_hydrogens
Ca 0.19038 0.24157 0.82356 0.01161 Ca 0
Li1 0.50000 0.50000 0.00000 0.02913 Li 0
Li2 0.00000 0.00000 0.00000 0.02786 Li 0
P1 0.79668 0.47973 0.75598 0.01172 P 0
P2 0.53968 0.27179 0.59329 0.01184 P 0
P3 0.19655 0.25937 0.32919 0.01164 P 0
OE11 0.70390 0.56070 0.91100 0.01532 O 0
OE12 0.95000 0.39050 0.80710 0.02533 O 0
OL12 0.65500 0.39180 0.57940 0.01570 O 0
OL13 0.14890 0.42050 0.35930 0.01811 O 0
OE21 0.44530 0.32600 0.75720 0.01722 O 0
OE22 0.64680 0.14340 0.58550 0.02204 O 0
OL23 0.40820 0.25610 0.38500 0.01798 O 0
OE31 0.14560 0.18830 0.11830 0.01608 O 0
OE32 0.12340 0.21340 0.47430 0.01735 O 0
Wat1 0.61830 -0.04150 0.21720 0.02406 O 2
Wat2 0.02030 0.94360 0.27590 0.01900 O 2
Wat3 0.27840 0.61300 0.81940 0.03521 O 2
Wat4 0.25390 0.89180 0.98220 0.02736 O 2
H1W1 0.37600 -0.00600 0.66600 0.03673 H 0
H2W1 0.35400 -0.00700 0.83900 0.03166 H 0
H1W2 0.03200 0.02700 0.35300 0.03673 H 0
H2W2 0.11500 0.90900 0.30300 0.03673 H 0
H1W3 0.29000 0.59600 0.71100 0.02913 H 0
H2W3 0.20300 0.57800 0.80500 0.06333 H 0
H1W4 0.25900 0.80700 0.92900 0.03673 H 0
H2W4 0.32200 0.91400 0.08500 0.05066 H 0

loop_
_cod_changelog_entry_id
_cod_changelog_entry_author
_cod_changelog_entry_date
_cod_changelog_entry_text
1
;cod-tools version 3.8.0
Id: cif_guess_AMCSD_atom_types 9574 2023-05-10 09:00:05Z saulius
;
2023-05-10T18:51:01+03:00
;Derived atom types and hydrogen counts
from atom names that follow the AMCSD naming convention
(Wat == water, O-H == hydroxyl).
;

loop_
_cod_related_entry_id
_cod_related_entry_database
_cod_related_entry_code
1 AMCSD 0010140
